data_1547082
loop_
_publ_author_name
'Wang, Kezhou'
'Wang, Linqing'
'Liu, Xihong'
'Li, Dan'
'Zhu, Haiyong'
'Wang, Pengxin'
'Liu, Yuyang'
'Yang, Dongxu'
'Wang, Rui'

_publ_section_title
;
 Development of Biligands Magnesium Catalysis in Asymmetric Conjugate
 Reactions of C3-Pyrrolyl-Oxindoles.
;
_journal_issue 16
_journal_name_full 'Organic letters'
_journal_page_first 4351
_journal_page_last 4354
_journal_paper_doi 10.1021/acs.orglett.7b02044
_journal_volume 19
_journal_year 2017
_chemical_formula_moiety 'C24 H21 Cl N2 O'
_chemical_formula_sum 'C24 H21 Cl N2 O'
_chemical_formula_weight 388.88
_space_group_crystal_system monoclinic
_space_group_IT_number 14
_space_group_name_Hall '-P 2yn'
_space_group_name_H-M_alt 'P 1 21/n 1'
_symmetry_space_group_name_Hall '-P 2yn'
_symmetry_space_group_name_H-M 'P 1 21/n 1'
_atom_sites_solution_hydrogens geom
_atom_sites_solution_primary direct
_audit_creation_date 2017-03-29
_audit_creation_method
;
Olex2 1.2
(compiled 2017.03.02 svn.r3394 for OlexSys, GUI svn.r5324)
;
_cell_angle_alpha 90
_cell_angle_beta 90
_cell_angle_gamma 90
_cell_formula_units_Z 4
_cell_length_a 7.5290(5)
_cell_length_b 8.7083(6)
_cell_length_c 29.448(2)
_cell_measurement_reflns_used 1658
_cell_measurement_temperature 291.0(2)
_cell_measurement_theta_max 27.0080
_cell_measurement_theta_min 4.1230
_cell_volume 1930.8(2)
_computing_cell_refinement
;
CrysAlisPro, Agilent Technologies,
Version 1.171.36.28 (release 01-02-2013 CrysAlis171 .NET)
(compiled Feb  1 2013,16:14:44)
;
_computing_data_collection
;
CrysAlisPro, Agilent Technologies,
Version 1.171.36.28 (release 01-02-2013 CrysAlis171 .NET)
(compiled Feb  1 2013,16:14:44)
;
_computing_data_reduction
;
CrysAlisPro, Agilent Technologies,
Version 1.171.36.28 (release 01-02-2013 CrysAlis171 .NET)
(compiled Feb  1 2013,16:14:44)
;
_computing_molecular_graphics 'Olex2 (Dolomanov et al., 2009)'
_computing_publication_material 'Olex2 (Dolomanov et al., 2009)'
_computing_structure_refinement 'ShelXL (Sheldrick, 2015)'
_computing_structure_solution 'ShelXS (Sheldrick, 2008)'
_diffrn_ambient_temperature 291.0(2)
_diffrn_detector_area_resol_mean 16.0733
_diffrn_measured_fraction_theta_full 0.998
_diffrn_measured_fraction_theta_max 0.998
_diffrn_measurement_details
;
#__ type_ start__ end____ width___ exp.time_
  1 omega  -16.00   15.00   1.0000    4.0000
omega____ theta____ kappa____ phi______ frames
    -      -19.5055  -99.0000 -150.0000 31

#__ type_ start__ end____ width___ exp.time_
  2 omega  -34.00   83.00   1.0000    4.0000
omega____ theta____ kappa____ phi______ frames
    -       22.7867  -19.0000  150.0000 117

#__ type_ start__ end____ width___ exp.time_
  3 omega  -11.00   15.00   1.0000    4.0000
omega____ theta____ kappa____ phi______ frames
    -      -19.5055  -99.0000  150.0000 26

#__ type_ start__ end____ width___ exp.time_
  4 omega  -50.00  -24.00   1.0000    4.0000
omega____ theta____ kappa____ phi______ frames
    -      -19.5055  -38.0000 -120.0000 26

#__ type_ start__ end____ width___ exp.time_
  5 omega   -8.00   43.00   1.0000    4.0000
omega____ theta____ kappa____ phi______ frames
    -       22.7867  -99.0000   90.0000 51
;
_diffrn_measurement_device_type 'SuperNova, Dual, Cu at zero, Eos'
_diffrn_measurement_method '\w scans'
_diffrn_orient_matrix_UB_11 0.0343920000
_diffrn_orient_matrix_UB_12 -0.0230335000
_diffrn_orient_matrix_UB_13 0.0213706000
_diffrn_orient_matrix_UB_21 -0.0140693000
_diffrn_orient_matrix_UB_22 0.0752108000
_diffrn_orient_matrix_UB_23 0.0085946000
_diffrn_orient_matrix_UB_31 -0.0863906000
_diffrn_orient_matrix_UB_32 -0.0215731000
_diffrn_orient_matrix_UB_33 0.0070753000
_diffrn_radiation_monochromator mirror
_diffrn_radiation_type MoK\a
_diffrn_radiation_wavelength 0.71073
_diffrn_reflns_av_R_equivalents 0.0330
_diffrn_reflns_av_unetI/netI 0.0552
_diffrn_reflns_Laue_measured_fraction_full 0.998
_diffrn_reflns_Laue_measured_fraction_max 0.998
_diffrn_reflns_limit_h_max 9
_diffrn_reflns_limit_h_min -8
_diffrn_reflns_limit_k_max 10
_diffrn_reflns_limit_k_min -10
_diffrn_reflns_limit_l_max 36
_diffrn_reflns_limit_l_min -36
_diffrn_reflns_number 7559
_diffrn_reflns_point_group_measured_fraction_full 0.998
_diffrn_reflns_point_group_measured_fraction_max 0.998
_diffrn_reflns_theta_full 25.242
_diffrn_reflns_theta_max 26.014
_diffrn_reflns_theta_min 3.410
_diffrn_source 'SuperNova (Mo) X-ray Source'
_exptl_absorpt_coefficient_mu 0.215
_exptl_absorpt_correction_T_max 1.00000
_exptl_absorpt_correction_T_min 0.66023
_exptl_absorpt_correction_type multi-scan
_exptl_absorpt_process_details
;
CrysAlisPro, Agilent Technologies,
Version 1.171.36.28 (release 01-02-2013 CrysAlis171 .NET)
(compiled Feb  1 2013,16:14:44)
Empirical absorption correction using spherical harmonics,
 implemented in SCALE3 ABSPACK scaling algorithm.
;
_exptl_crystal_colour 'clear light colourless'
_exptl_crystal_colour_lustre clear
_exptl_crystal_colour_modifier light
_exptl_crystal_colour_primary colourless
_exptl_crystal_density_diffrn 1.338
_exptl_crystal_description block
_exptl_crystal_F_000 816
_exptl_crystal_size_max 0.24
_exptl_crystal_size_mid 0.21
_exptl_crystal_size_min 0.15
_refine_diff_density_max 0.186
_refine_diff_density_min -0.266
_refine_diff_density_rms 0.047
_refine_ls_extinction_method none
_refine_ls_goodness_of_fit_ref 1.047
_refine_ls_hydrogen_treatment constr
_refine_ls_matrix_type full
_refine_ls_number_parameters 254
_refine_ls_number_reflns 3795
_refine_ls_number_restraints 0
_refine_ls_restrained_S_all 1.047
_refine_ls_R_factor_all 0.0757
_refine_ls_R_factor_gt 0.0500
_refine_ls_shift/su_max 0.000
_refine_ls_shift/su_mean 0.000
_refine_ls_structure_factor_coef Fsqd
_refine_ls_weighting_details 'w=1/[\s^2^(Fo^2^)+(0.0387P)^2^+0.3202P] where P=(Fo^2^+2Fc^2^)/3'
_refine_ls_weighting_scheme calc
_refine_ls_wR_factor_gt 0.1015
_refine_ls_wR_factor_ref 0.1187
_reflns_Friedel_coverage 0.000
_reflns_number_gt 2676
_reflns_number_total 3795
_reflns_threshold_expression 'I > 2\s(I)'
_cod_data_source_file ol7b02044_si_002.cif
_cod_data_source_block wangkzh_0328
_cod_original_cell_volume 1930.7(2)
_cod_database_code 1547082
_shelx_shelxl_version_number 2014/7
_chemical_oxdiff_formula 'C H N O'
_shelx_space_group_comment
;
The symmetry employed for this shelxl refinement is uniquely defined
by the following loop, which should always be used as a source of
symmetry information in preference to the above space-group names.
They are only intended as comments.
;
_reflns_odcompleteness_completeness 99.65
_reflns_odcompleteness_iscentric 1
_reflns_odcompleteness_theta 26.32
_olex2_refinement_description
;
1. Fixed Uiso
 At 1.2 times of:
  All C(H) groups, All C(H,H) groups
 At 1.5 times of:
  All C(H,H,H) groups
2.a Secondary CH2 refined with riding coordinates:
 C2(H2A,H2B), C3(H3A,H3B), C6(H6A,H6B)
2.b Aromatic/amide H refined with riding coordinates:
 C5(H5), C8(H8), C9(H9), C10(H10), C12(H12), C13(H13), C14(H14), C15(H15),
 C16(H16), C18(H18), C19(H19), C21(H21)
2.c Idealised Me refined as rotating group:
 C24(H24A,H24B,H24C)
;
_olex2_date_sample_data_collection 2017-03-28
_olex2_submission_special_instructions 'No special instructions were received'

loop_
_space_group_symop_operation_xyz
'x, y, z'
'-x+1/2, y+1/2, -z+1/2'
'-x, -y, -z'
'x-1/2, -y-1/2, z-1/2'

loop_
_atom_site_label
_atom_site_type_symbol
_atom_site_fract_x
_atom_site_fract_y
_atom_site_fract_z
_atom_site_U_iso_or_equiv
_atom_site_adp_type
_atom_site_occupancy
_atom_site_site_symmetry_order
_atom_site_calc_flag
_atom_site_refinement_flags_posn
Cl1 Cl 0.32928(8) 0.61368(9) 0.24149(2) 0.0628(2) Uani 1 1 d .
O1 O -0.5147(2) 0.4554(2) 0.35981(6) 0.0580(5) Uani 1 1 d .
N1 N -0.3683(2) 0.7682(2) 0.38166(6) 0.0333(4) Uani 1 1 d .
N2 N -0.2735(2) 0.4602(2) 0.31274(6) 0.0362(4) Uani 1 1 d .
C1 C -0.2628(3) 0.6277(2) 0.37605(7) 0.0321(5) Uani 1 1 d .
C2 C -0.2031(3) 0.5561(3) 0.42119(7) 0.0388(5) Uani 1 1 d .
H2A H -0.3054 0.5083 0.4354 0.047 Uiso 1 1 calc R
H2B H -0.1180 0.4755 0.4146 0.047 Uiso 1 1 calc R
C3 C -0.1195(3) 0.6665(3) 0.45531(7) 0.0442(6) Uani 1 1 d .
H3A H -0.0114 0.6198 0.4667 0.053 Uiso 1 1 calc R
H3B H -0.0856 0.7592 0.4392 0.053 Uiso 1 1 calc R
C4 C -0.2322(3) 0.7124(3) 0.49549(7) 0.0330(5) Uani 1 1 d .
C5 C -0.4085(3) 0.7240(3) 0.49459(7) 0.0394(6) Uani 1 1 d .
H5 H -0.4614 0.7487 0.5222 0.047 Uiso 1 1 calc R
C6 C -0.5353(3) 0.7031(3) 0.45524(7) 0.0412(6) Uani 1 1 d .
H6A H -0.5340 0.5958 0.4463 0.049 Uiso 1 1 calc R
H6B H -0.6545 0.7269 0.4656 0.049 Uiso 1 1 calc R
C7 C -0.4962(2) 0.7985(3) 0.41447(7) 0.0360(5) Uani 1 1 d .
C8 C -0.5743(3) 0.9342(3) 0.40285(9) 0.0448(6) Uani 1 1 d .
H8 H -0.6638 0.9832 0.4191 0.054 Uiso 1 1 calc R
C9 C -0.4981(3) 0.9880(3) 0.36237(9) 0.0469(6) Uani 1 1 d .
H9 H -0.5272 1.0781 0.3471 0.056 Uiso 1 1 calc R
C10 C -0.3743(3) 0.8840(3) 0.34976(8) 0.0404(6) Uani 1 1 d .
H10 H -0.3044 0.8897 0.3238 0.049 Uiso 1 1 calc R
C11 C -0.1331(3) 0.7501(2) 0.53773(7) 0.0324(5) Uani 1 1 d .
C12 C -0.1964(3) 0.7073(3) 0.58020(7) 0.0373(5) Uani 1 1 d .
H12 H -0.3004 0.6499 0.5821 0.045 Uiso 1 1 calc R
C13 C -0.1096(3) 0.7474(3) 0.61947(8) 0.0441(6) Uani 1 1 d .
H13 H -0.1551 0.7171 0.6474 0.053 Uiso 1 1 calc R
C14 C 0.0438(3) 0.8317(3) 0.61763(9) 0.0506(6) Uani 1 1 d .
H14 H 0.1011 0.8606 0.6443 0.061 Uiso 1 1 calc R
C15 C 0.1125(3) 0.8735(3) 0.57618(9) 0.0508(7) Uani 1 1 d .
H15 H 0.2176 0.9292 0.5747 0.061 Uiso 1 1 calc R
C16 C 0.0252(3) 0.8325(3) 0.53665(8) 0.0418(6) Uani 1 1 d .
H16 H 0.0733 0.8607 0.5088 0.050 Uiso 1 1 calc R
C17 C -0.1036(2) 0.6499(2) 0.34516(7) 0.0315(5) Uani 1 1 d .
C18 C 0.0433(3) 0.7438(3) 0.34848(8) 0.0406(6) Uani 1 1 d .
H18 H 0.0521 0.8150 0.3719 0.049 Uiso 1 1 calc R
C19 C 0.1777(3) 0.7310(3) 0.31648(8) 0.0429(6) Uani 1 1 d .
H19 H 0.2779 0.7931 0.3184 0.051 Uiso 1 1 calc R
C20 C 0.1616(3) 0.6259(3) 0.28200(8) 0.0384(6) Uani 1 1 d .
C21 C 0.0156(3) 0.5299(3) 0.27726(7) 0.0362(5) Uani 1 1 d .
H21 H 0.0064 0.4599 0.2535 0.043 Uiso 1 1 calc R
C22 C -0.1149(3) 0.5441(2) 0.30975(7) 0.0321(5) Uani 1 1 d .
C23 C -0.3704(3) 0.5057(3) 0.34954(8) 0.0379(5) Uani 1 1 d .
C24 C -0.3296(3) 0.3421(3) 0.28136(8) 0.0514(7) Uani 1 1 d .
H24A H -0.3451 0.3860 0.2517 0.077 Uiso 1 1 calc GR
H24B H -0.4401 0.2989 0.2915 0.077 Uiso 1 1 calc GR
H24C H -0.2410 0.2630 0.2800 0.077 Uiso 1 1 calc GR

loop_
_atom_site_aniso_label
_atom_site_aniso_U_11
_atom_site_aniso_U_22
_atom_site_aniso_U_33
_atom_site_aniso_U_23
_atom_site_aniso_U_13
_atom_site_aniso_U_12
Cl1 0.0522(4) 0.0790(5) 0.0571(4) -0.0028(4) 0.0223(3) -0.0025(3)
O1 0.0514(10) 0.0686(12) 0.0541(11) -0.0119(10) 0.0151(8) -0.0264(9)
N1 0.0331(9) 0.0334(10) 0.0333(10) -0.0006(9) -0.0016(7) 0.0010(8)
N2 0.0415(10) 0.0368(10) 0.0304(10) -0.0093(9) 0.0020(8) -0.0107(8)
C1 0.0355(10) 0.0318(11) 0.0289(11) -0.0039(11) 0.0019(9) -0.0010(9)
C2 0.0464(12) 0.0361(12) 0.0337(12) -0.0021(11) 0.0024(10) 0.0087(10)
C3 0.0362(11) 0.0641(16) 0.0323(12) -0.0077(13) 0.0002(9) 0.0072(12)
C4 0.0365(10) 0.0349(12) 0.0276(11) -0.0013(11) 0.0020(9) 0.0003(10)
C5 0.0396(11) 0.0501(14) 0.0284(12) -0.0024(12) 0.0042(9) 0.0003(11)
C6 0.0309(10) 0.0552(15) 0.0376(13) -0.0044(13) 0.0028(9) -0.0012(11)
C7 0.0297(10) 0.0425(13) 0.0359(12) -0.0077(12) -0.0022(9) -0.0003(10)
C8 0.0367(12) 0.0466(14) 0.0511(15) -0.0106(14) -0.0085(11) 0.0078(11)
C9 0.0471(13) 0.0360(13) 0.0576(17) 0.0044(13) -0.0160(12) 0.0021(11)
C10 0.0426(12) 0.0426(14) 0.0362(13) 0.0062(12) -0.0052(10) -0.0048(11)
C11 0.0360(11) 0.0302(11) 0.0309(12) -0.0031(11) 0.0011(9) 0.0036(9)
C12 0.0390(11) 0.0403(13) 0.0328(12) -0.0012(12) 0.0021(9) 0.0022(10)
C13 0.0560(14) 0.0467(14) 0.0296(12) -0.0041(12) -0.0013(10) 0.0084(12)
C14 0.0633(15) 0.0467(15) 0.0420(15) -0.0109(14) -0.0158(12) 0.0035(13)
C15 0.0479(13) 0.0438(14) 0.0607(17) -0.0042(15) -0.0132(12) -0.0117(12)
C16 0.0434(12) 0.0431(14) 0.0388(13) 0.0032(12) 0.0001(10) -0.0057(11)
C17 0.0336(10) 0.0319(11) 0.0289(11) -0.0014(10) -0.0016(8) -0.0023(9)
C18 0.0414(12) 0.0426(13) 0.0377(13) -0.0099(12) -0.0011(10) -0.0054(10)
C19 0.0341(11) 0.0482(14) 0.0464(14) -0.0014(13) 0.0005(10) -0.0079(11)
C20 0.0340(11) 0.0432(13) 0.0380(13) 0.0057(12) 0.0037(9) 0.0055(10)
C21 0.0427(12) 0.0358(12) 0.0301(12) -0.0044(11) 0.0021(9) 0.0018(10)
C22 0.0347(10) 0.0319(11) 0.0298(11) 0.0004(11) -0.0031(9) -0.0013(9)
C23 0.0435(12) 0.0362(12) 0.0340(13) -0.0001(11) 0.0030(10) -0.0057(10)
C24 0.0594(14) 0.0517(16) 0.0431(15) -0.0168(13) 0.0003(12) -0.0175(13)

loop_
_atom_type_symbol
_atom_type_description
_atom_type_scat_dispersion_real
_atom_type_scat_dispersion_imag
_atom_type_scat_source
C C 0.0033 0.0016 'International Tables Vol C Tables 4.2.6.8 and 6.1.1.4'
H H 0.0000 0.0000 'International Tables Vol C Tables 4.2.6.8 and 6.1.1.4'
Cl Cl 0.1484 0.1585 'International Tables Vol C Tables 4.2.6.8 and 6.1.1.4'
N N 0.0061 0.0033 'International Tables Vol C Tables 4.2.6.8 and 6.1.1.4'
O O 0.0106 0.0060 'International Tables Vol C Tables 4.2.6.8 and 6.1.1.4'

loop_
_geom_angle_atom_site_label_1
_geom_angle_atom_site_label_2
_geom_angle_atom_site_label_3
_geom_angle
C7 N1 C1 127.69(18)
C10 N1 C1 123.38(17)
C10 N1 C7 108.22(18)
C22 N2 C24 125.40(17)
C23 N2 C22 110.72(18)
C23 N2 C24 123.88(18)
N1 C1 C2 113.53(16)
N1 C1 C17 112.90(17)
N1 C1 C23 110.23(17)
C2 C1 C23 108.13(18)
C17 C1 C2 109.84(17)
C17 C1 C23 101.45(16)
C1 C2 H2A 108.3
C1 C2 H2B 108.3
H2A C2 H2B 107.4
C3 C2 C1 115.78(19)
C3 C2 H2A 108.3
C3 C2 H2B 108.3
C2 C3 H3A 108.1
C2 C3 H3B 108.1
H3A C3 H3B 107.3
C4 C3 C2 116.80(18)
C4 C3 H3A 108.1
C4 C3 H3B 108.1
C5 C4 C3 124.4(2)
C5 C4 C11 120.01(18)
C11 C4 C3 115.59(17)
C4 C5 H5 115.3
C4 C5 C6 129.47(19)
C6 C5 H5 115.3
C5 C6 H6A 108.5
C5 C6 H6B 108.5
H6A C6 H6B 107.5
C7 C6 C5 115.14(18)
C7 C6 H6A 108.5
C7 C6 H6B 108.5
N1 C7 C6 126.29(19)
C8 C7 N1 106.8(2)
C8 C7 C6 126.9(2)
C7 C8 H8 125.5
C7 C8 C9 109.0(2)
C9 C8 H8 125.5
C8 C9 H9 126.5
C10 C9 C8 107.0(2)
C10 C9 H9 126.5
N1 C10 H10 125.5
C9 C10 N1 109.0(2)
C9 C10 H10 125.5
C12 C11 C4 121.43(18)
C12 C11 C16 116.9(2)
C16 C11 C4 121.63(19)
C11 C12 H12 119.1
C13 C12 C11 121.8(2)
C13 C12 H12 119.1
C12 C13 H13 119.9
C14 C13 C12 120.3(2)
C14 C13 H13 119.9
C13 C14 H14 120.2
C13 C14 C15 119.6(2)
C15 C14 H14 120.2
C14 C15 H15 120.0
C14 C15 C16 120.0(2)
C16 C15 H15 120.0
C11 C16 H16 119.3
C15 C16 C11 121.3(2)
C15 C16 H16 119.3
C18 C17 C1 131.8(2)
C18 C17 C22 119.64(18)
C22 C17 C1 108.42(17)
C17 C18 H18 120.4
C17 C18 C19 119.3(2)
C19 C18 H18 120.4
C18 C19 H19 120.3
C20 C19 C18 119.4(2)
C20 C19 H19 120.3
C19 C20 Cl1 118.93(17)
C19 C20 C21 123.10(19)
C21 C20 Cl1 117.96(18)
C20 C21 H21 121.9
C22 C21 C20 116.2(2)
C22 C21 H21 121.9
C17 C22 N2 110.46(16)
C21 C22 N2 127.2(2)
C21 C22 C17 122.37(19)
O1 C23 N2 125.0(2)
O1 C23 C1 126.34(19)
N2 C23 C1 108.65(17)
N2 C24 H24A 109.5
N2 C24 H24B 109.5
N2 C24 H24C 109.5
H24A C24 H24B 109.5
H24A C24 H24C 109.5
H24B C24 H24C 109.5

loop_
_geom_bond_atom_site_label_1
_geom_bond_atom_site_label_2
_geom_bond_distance
Cl1 C20 1.740(2)
O1 C23 1.210(2)
N1 C1 1.468(3)
N1 C7 1.389(2)
N1 C10 1.379(3)
N2 C22 1.402(2)
N2 C23 1.365(3)
N2 C24 1.446(3)
C1 C2 1.535(3)
C1 C17 1.517(3)
C1 C23 1.547(3)
C2 H2A 0.9700
C2 H2B 0.9700
C2 C3 1.527(3)
C3 H3A 0.9700
C3 H3B 0.9700
C3 C4 1.510(3)
C4 C5 1.331(3)
C4 C11 1.487(3)
C5 H5 0.9300
C5 C6 1.513(3)
C6 H6A 0.9700
C6 H6B 0.9700
C6 C7 1.490(3)
C7 C8 1.364(3)
C8 H8 0.9300
C8 C9 1.403(3)
C9 H9 0.9300
C9 C10 1.352(3)
C10 H10 0.9300
C11 C12 1.389(3)
C11 C16 1.392(3)
C12 H12 0.9300
C12 C13 1.374(3)
C13 H13 0.9300
C13 C14 1.370(3)
C14 H14 0.9300
C14 C15 1.375(3)
C15 H15 0.9300
C15 C16 1.383(3)
C16 H16 0.9300
C17 C18 1.379(3)
C17 C22 1.394(3)
C18 H18 0.9300
C18 C19 1.388(3)
C19 H19 0.9300
C19 C20 1.372(3)
C20 C21 1.388(3)
C21 H21 0.9300
C21 C22 1.377(3)
C24 H24A 0.9600
C24 H24B 0.9600
C24 H24C 0.9600

loop_
_geom_torsion_atom_site_label_1
_geom_torsion_atom_site_label_2
_geom_torsion_atom_site_label_3
_geom_torsion_atom_site_label_4
_geom_torsion
Cl1 C20 C21 C22 -179.37(16)
N1 C1 C2 C3 -48.3(2)
N1 C1 C17 C18 61.5(3)
N1 C1 C17 C22 -123.21(19)
N1 C1 C23 O1 -56.5(3)
N1 C1 C23 N2 125.01(18)
N1 C7 C8 C9 1.0(2)
C1 N1 C7 C6 9.5(3)
C1 N1 C7 C8 -172.29(19)
C1 N1 C10 C9 172.89(19)
C1 C2 C3 C4 105.2(2)
C1 C17 C18 C19 174.7(2)
C1 C17 C22 N2 3.8(2)
C1 C17 C22 C21 -176.4(2)
C2 C1 C17 C18 -66.3(3)
C2 C1 C17 C22 109.0(2)
C2 C1 C23 O1 68.1(3)
C2 C1 C23 N2 -110.36(19)
C2 C3 C4 C5 -31.1(3)
C2 C3 C4 C11 150.7(2)
C3 C4 C5 C6 -2.9(4)
C3 C4 C11 C12 -141.4(2)
C3 C4 C11 C16 39.9(3)
C4 C5 C6 C7 -54.2(3)
C4 C11 C12 C13 -177.2(2)
C4 C11 C16 C15 176.9(2)
C5 C4 C11 C12 40.2(3)
C5 C4 C11 C16 -138.5(2)
C5 C6 C7 N1 79.5(3)
C5 C6 C7 C8 -98.3(3)
C6 C7 C8 C9 179.2(2)
C7 N1 C1 C2 -38.7(3)
C7 N1 C1 C17 -164.53(19)
C7 N1 C1 C23 82.8(2)
C7 N1 C10 C9 1.8(2)
C7 C8 C9 C10 0.1(3)
C8 C9 C10 N1 -1.2(3)
C10 N1 C1 C2 152.10(19)
C10 N1 C1 C17 26.2(3)
C10 N1 C1 C23 -86.4(2)
C10 N1 C7 C6 -179.9(2)
C10 N1 C7 C8 -1.7(2)
C11 C4 C5 C6 175.2(2)
C11 C12 C13 C14 0.0(4)
C12 C11 C16 C15 -1.8(3)
C12 C13 C14 C15 -1.3(4)
C13 C14 C15 C16 1.1(4)
C14 C15 C16 C11 0.5(4)
C16 C11 C12 C13 1.6(3)
C17 C1 C2 C3 79.2(2)
C17 C1 C23 O1 -176.4(2)
C17 C1 C23 N2 5.2(2)
C17 C18 C19 C20 0.4(3)
C18 C17 C22 N2 179.8(2)
C18 C17 C22 C21 -0.5(3)
C18 C19 C20 Cl1 178.77(18)
C18 C19 C20 C21 0.0(4)
C19 C20 C21 C22 -0.6(3)
C20 C21 C22 N2 -179.4(2)
C20 C21 C22 C17 0.8(3)
C22 N2 C23 O1 178.2(2)
C22 N2 C23 C1 -3.3(2)
C22 C17 C18 C19 -0.2(3)
C23 N2 C22 C17 -0.3(3)
C23 N2 C22 C21 179.9(2)
C23 C1 C2 C3 -170.92(16)
C23 C1 C17 C18 179.4(2)
C23 C1 C17 C22 -5.3(2)
C24 N2 C22 C17 179.3(2)
C24 N2 C22 C21 -0.5(4)
C24 N2 C23 O1 -1.4(4)
C24 N2 C23 C1 177.1(2)
